data_4323814
loop_
_publ_author_name
'Larry R. Falvello'
'Susana Fern\'andez'
'Rafael Navarro'
'Esteban P. Urriolabeitia'

_publ_section_title
;
 Synthesis and Characterization of
 {Pd(dmba)(py)[OC(CH3)C(H)PPh3]}(ClO4).CH2Cl2. Unusual O-Coordination of
 the (Acetylmethylene)triphenylphosphorane Ligand to a Soft Metal Center
;
_journal_name_full 'Inorganic Chemistry'
_journal_page_first 3064
_journal_page_last 3066
_journal_paper_doi 10.1021/ic951311r
_journal_volume 35
_journal_year 1996
_chemical_formula_sum 'C36 H38 Cl3 N2 O5 P Pd'
_chemical_formula_weight 822.40
_chemical_name_systematic
; 
 ? 
;
_space_group_IT_number 2
_symmetry_cell_setting triclinic
_symmetry_space_group_name_Hall '-P 1'
_symmetry_space_group_name_H-M 'P -1'
_atom_sites_solution_hydrogens geom
_atom_sites_solution_primary direct
_atom_sites_solution_secondary difmap
_audit_creation_method SHELXL
_cell_angle_alpha 75.103(5)
_cell_angle_beta 81.255(4)
_cell_angle_gamma 85.308(3)
_cell_formula_units_Z 2
_cell_length_a 11.1353(5)
_cell_length_b 12.7720(8)
_cell_length_c 13.5235(8)
_cell_measurement_temperature 298(2)
_cell_volume 1835.22(18)
_computing_structure_refinement 'SHELXL-93 (Sheldrick, 1993)'
_computing_structure_solution 'SHELXS-86 (Sheldrick, 1990)'
_diffrn_ambient_temperature 298(2)
_diffrn_radiation_monochromator graphite
_diffrn_radiation_source 'normal-focus sealed tube'
_diffrn_radiation_type MoK\a
_diffrn_radiation_wavelength 0.71073
_diffrn_reflns_av_R_equivalents 0.0156
_diffrn_reflns_av_sigmaI/netI 0.0374
_diffrn_reflns_limit_h_max 13
_diffrn_reflns_limit_h_min 0
_diffrn_reflns_limit_k_max 15
_diffrn_reflns_limit_k_min -15
_diffrn_reflns_limit_l_max 16
_diffrn_reflns_limit_l_min -15
_diffrn_reflns_number 6818
_diffrn_reflns_theta_max 24.96
_diffrn_reflns_theta_min 2.26
_exptl_absorpt_coefficient_mu 0.811
_exptl_crystal_density_diffrn 1.488
_exptl_crystal_F_000 840
_exptl_crystal_size_max 0.46
_exptl_crystal_size_mid 0.29
_exptl_crystal_size_min 0.29
_refine_diff_density_max 0.353
_refine_diff_density_min -0.356
_refine_diff_density_rms 0.062
_refine_ls_extinction_method none
_refine_ls_goodness_of_fit_all 1.068
_refine_ls_goodness_of_fit_obs 1.104
_refine_ls_matrix_type full
_refine_ls_number_parameters 482
_refine_ls_number_reflns 6426
_refine_ls_number_restraints 11
_refine_ls_restrained_S_all 1.071
_refine_ls_restrained_S_obs 1.106
_refine_ls_R_factor_all 0.0437
_refine_ls_R_factor_obs 0.0370
_refine_ls_shift/esd_max -0.026
_refine_ls_shift/esd_mean 0.001
_refine_ls_structure_factor_coef Fsqd
_refine_ls_weighting_details 'w=1/[\s^2^(Fo^2^)+(0.0419P)^2^+0.6672P] where P=(Fo^2^+2Fc^2^)/3'
_refine_ls_weighting_scheme calc
_refine_ls_wR_factor_all 0.0927
_refine_ls_wR_factor_obs 0.0890
_reflns_number_observed 5606
_reflns_number_total 6426
_reflns_observed_criterion >2sigma(I)
_cod_data_source_file ic951311r.cif
_cod_data_source_block IC951311R
_cod_depositor_comments
;
The following automatic conversions were performed:

'_refine_ls_weighting_scheme' value 'calc
w=1/[\s^2^(Fo^2^)+(0.0419P)^2^+0.6672P] where P=(Fo^2^+2Fc^2^)/3' was
changed to 'calc'. New tag '_refine_ls_weighting_details' was
created. The value of the new tag was set to
'w=1/[\s^2^(Fo^2^)+(0.0419P)^2^+0.6672P] where P=(Fo^2^+2Fc^2^)/3'.

Automatic conversion script
Id: cif_fix_values 3143 2015-03-26 13:38:13Z robertas 
;
_cod_original_cell_volume 1835.2(2)
_cod_database_code 4323814

loop_
_symmetry_equiv_pos_as_xyz
'x, y, z'
'-x, -y, -z'

loop_
_atom_site_aniso_label
_atom_site_aniso_U_11
_atom_site_aniso_U_22
_atom_site_aniso_U_33
_atom_site_aniso_U_23
_atom_site_aniso_U_13
_atom_site_aniso_U_12
Pd1 0.03508(14) 0.03673(14) 0.03660(14) -0.01083(10) -0.00247(10) -0.00153(10)
P1 0.0328(4) 0.0352(4) 0.0379(4) -0.0071(3) -0.0052(3) 0.0009(3)
C1 0.038(2) 0.035(2) 0.040(2) -0.0090(13) -0.0049(13) -0.0062(13)
C2 0.041(2) 0.049(2) 0.045(2) -0.016(2) -0.0031(15) -0.0010(15)
C3 0.038(2) 0.056(2) 0.056(2) -0.011(2) -0.002(2) 0.001(2)
C4 0.049(2) 0.061(2) 0.051(2) -0.006(2) -0.017(2) -0.001(2)
C5 0.055(2) 0.066(2) 0.039(2) -0.013(2) -0.007(2) -0.006(2)
C6 0.041(2) 0.046(2) 0.042(2) -0.0146(15) -0.0027(14) -0.0068(14)
C7 0.053(2) 0.048(2) 0.040(2) -0.0166(15) -0.0033(15) -0.003(2)
N1 0.042(2) 0.0361(14) 0.048(2) -0.0143(12) -0.0019(12) -0.0027(12)
C8 0.052(2) 0.054(2) 0.068(2) -0.025(2) -0.003(2) 0.011(2)
C9 0.069(3) 0.045(2) 0.067(2) -0.021(2) 0.000(2) -0.011(2)
C10 0.040(2) 0.035(2) 0.045(2) -0.0069(14) -0.0086(14) 0.0009(13)
C101 0.039(2) 0.060(2) 0.055(2) -0.014(2) -0.007(2) 0.003(2)
C102 0.039(2) 0.072(3) 0.080(3) -0.017(2) -0.016(2) 0.008(2)
C103 0.062(3) 0.049(2) 0.079(3) -0.007(2) -0.035(2) 0.005(2)
C104 0.082(3) 0.055(2) 0.051(2) -0.009(2) -0.027(2) 0.010(2)
C105 0.057(2) 0.053(2) 0.051(2) -0.011(2) -0.012(2) 0.014(2)
C11 0.038(2) 0.039(2) 0.043(2) -0.0112(14) -0.0055(14) -0.0003(13)
C111 0.050(2) 0.045(2) 0.065(2) -0.019(2) 0.004(2) -0.005(2)
C112 0.076(3) 0.069(3) 0.082(3) -0.048(2) 0.004(2) -0.012(2)
C113 0.080(3) 0.092(3) 0.067(3) -0.049(3) 0.007(2) -0.008(3)
C114 0.079(3) 0.083(3) 0.054(2) -0.025(2) 0.016(2) -0.024(2)
C115 0.062(2) 0.055(2) 0.047(2) -0.016(2) 0.002(2) -0.019(2)
C12 0.038(2) 0.033(2) 0.039(2) -0.0093(13) -0.0005(13) -0.0016(13)
C121 0.045(2) 0.045(2) 0.052(2) -0.012(2) -0.013(2) 0.0013(15)
C122 0.053(2) 0.050(2) 0.061(2) -0.022(2) -0.008(2) -0.007(2)
C123 0.063(2) 0.037(2) 0.054(2) -0.014(2) 0.002(2) -0.004(2)
C124 0.059(2) 0.040(2) 0.049(2) -0.006(2) -0.012(2) 0.002(2)
C125 0.047(2) 0.043(2) 0.042(2) -0.0095(14) -0.0120(15) -0.0030(15)
C13 0.036(2) 0.042(2) 0.043(2) -0.0038(14) -0.0019(14) -0.0013(14)
C14 0.037(2) 0.038(2) 0.049(2) -0.0114(15) 0.0008(14) -0.0018(14)
O1 0.0381(12) 0.0510(14) 0.0500(14) -0.0067(11) -0.0062(10) -0.0030(10)
C15 0.039(2) 0.073(3) 0.083(3) 0.006(2) -0.002(2) -0.008(2)
N2 0.0395(15) 0.050(2) 0.0383(14) -0.0160(12) -0.0057(12) 0.0007(12)
C16 0.057(2) 0.057(2) 0.050(2) -0.019(2) 0.002(2) -0.009(2)
C17 0.082(3) 0.060(3) 0.079(3) -0.035(2) -0.009(2) -0.004(2)
C18 0.073(3) 0.098(4) 0.074(3) -0.055(3) -0.003(2) 0.010(3)
C19 0.060(3) 0.099(3) 0.054(2) -0.032(2) 0.010(2) -0.004(2)
C20 0.051(2) 0.064(2) 0.049(2) -0.021(2) 0.004(2) -0.006(2)
Cl1 0.0666(7) 0.0494(7) 0.0692(11) -0.0123(7) -0.0158(7) -0.0002(5)
O2 0.260(7) 0.089(3) 0.105(4) 0.000(3) -0.073(4) 0.032(4)
O3 0.156(4) 0.086(3) 0.187(5) -0.029(3) -0.054(4) -0.038(3)
O4 0.193(6) 0.191(6) 0.104(4) -0.068(4) -0.034(4) 0.078(5)
O5 0.083(3) 0.154(4) 0.151(4) -0.020(3) -0.021(3) -0.027(3)
Cl1' 0.0666(7) 0.0494(7) 0.0692(11) -0.0123(7) -0.0158(7) -0.0002(5)
O2' 0.260(7) 0.089(3) 0.105(4) 0.000(3) -0.073(4) 0.032(4)
O4' 0.193(6) 0.191(6) 0.104(4) -0.068(4) -0.034(4) 0.078(5)
C21 0.126(5) 0.117(5) 0.093(4) -0.052(3) 0.033(3) -0.056(4)
Cl2 0.167(22) 0.105(12) 0.181(18) -0.078(9) 0.039(13) -0.071(14)
Cl2' 0.148(10) 0.181(18) 0.150(12) -0.094(12) -0.008(8) -0.065(15)
Cl2" 0.152(10) 0.081(5) 0.102(5) -0.042(4) 0.006(6) -0.017(5)
Cl3 0.123(7) 0.097(6) 0.243(14) -0.065(8) 0.044(8) 0.004(5)
Cl3' 0.162(11) 0.084(7) 0.071(4) -0.049(4) 0.053(5) -0.068(7)
Cl3" 0.183(14) 0.182(20) 0.123(9) -0.104(12) 0.027(8) -0.079(12)

loop_
_atom_site_label
_atom_site_type_symbol
_atom_site_fract_x
_atom_site_fract_y
_atom_site_fract_z
_atom_site_U_iso_or_equiv
_atom_site_thermal_displace_type
_atom_site_occupancy
_atom_site_calc_flag
_atom_site_refinement_flags
_atom_site_disorder_group
Pd1 Pd 0.00759(2) 0.15063(2) 0.26982(2) 0.03608(9) Uani 1 d . .
P1 P -0.41213(7) 0.25143(6) 0.14773(6) 0.0358(2) Uani 1 d . .
C1 C 0.1344(3) 0.0795(2) 0.3553(2) 0.0377(7) Uani 1 d . .
C2 C 0.2326(3) 0.0120(3) 0.3318(3) 0.0443(8) Uani 1 d . .
H2A H 0.2461(3) -0.0026(3) 0.2670(3) 0.053 Uiso 1 calc R .
C3 C 0.3105(3) -0.0340(3) 0.4029(3) 0.0509(9) Uani 1 d . .
H3A H 0.3754(3) -0.0796(3) 0.3858(3) 0.061 Uiso 1 calc R .
C4 C 0.2928(3) -0.0128(3) 0.4988(3) 0.0543(9) Uani 1 d . .
H4A H 0.3457(3) -0.0436(3) 0.5464(3) 0.065 Uiso 1 calc R .
C5 C 0.1953(3) 0.0548(3) 0.5240(3) 0.0532(9) Uani 1 d . .
H5A H 0.1829(3) 0.0692(3) 0.5889(3) 0.064 Uiso 1 calc R .
C6 C 0.1168(3) 0.1008(3) 0.4536(2) 0.0422(7) Uani 1 d . .
C7 C 0.0077(3) 0.1712(3) 0.4766(2) 0.0460(8) Uani 1 d . .
H7A H 0.0246(3) 0.2140(3) 0.5223(2) 0.055 Uiso 1 calc R .
H7B H -0.0606(3) 0.1269(3) 0.5104(2) 0.055 Uiso 1 calc R .
N1 N -0.0217(2) 0.2442(2) 0.3766(2) 0.0419(6) Uani 1 d . .
C8 C -0.1475(3) 0.2907(3) 0.3911(3) 0.0573(9) Uani 1 d . .
H8A H -0.1566(7) 0.3258(16) 0.4468(12) 0.069 Uiso 1 calc R .
H8B H -0.2038(3) 0.2337(4) 0.4072(18) 0.069 Uiso 1 calc R .
H8C H -0.1637(8) 0.3426(14) 0.3288(7) 0.069 Uiso 1 calc R .
C9 C 0.0632(4) 0.3343(3) 0.3440(3) 0.0592(10) Uani 1 d . .
H9A H 0.0505(15) 0.3774(12) 0.3936(10) 0.071 Uiso 1 calc R .
H9B H 0.0485(15) 0.3788(11) 0.2776(9) 0.071 Uiso 1 calc R .
H9C H 0.1455(4) 0.3051(3) 0.3396(18) 0.071 Uiso 1 calc R .
C10 C -0.5314(3) 0.3091(2) 0.0712(2) 0.0403(7) Uani 1 d . .
C101 C -0.6434(3) 0.3406(3) 0.1165(3) 0.0519(9) Uani 1 d . .
H10A H -0.6568(3) 0.3352(3) 0.1871(3) 0.062 Uiso 1 calc R .
C102 C -0.7354(3) 0.3799(3) 0.0575(3) 0.0639(11) Uani 1 d . .
H10B H -0.8105(3) 0.4012(3) 0.0886(3) 0.077 Uiso 1 calc R .
C103 C -0.7171(4) 0.3877(3) -0.0466(3) 0.0624(11) Uani 1 d . .
H10C H -0.7801(4) 0.4131(3) -0.0858(3) 0.075 Uiso 1 calc R .
C104 C -0.6053(4) 0.3580(3) -0.0931(3) 0.0620(10) Uani 1 d . .
H10D H -0.5924(4) 0.3644(3) -0.1640(3) 0.074 Uiso 1 calc R .
C105 C -0.5127(4) 0.3189(3) -0.0348(3) 0.0546(9) Uani 1 d . .
H10E H -0.4373(4) 0.2988(3) -0.0665(3) 0.066 Uiso 1 calc R .
C11 C -0.4511(3) 0.2837(3) 0.2712(2) 0.0399(7) Uani 1 d . .
C111 C -0.4072(3) 0.3770(3) 0.2846(3) 0.0531(9) Uani 1 d . .
H11A H -0.3541(3) 0.4187(3) 0.2322(3) 0.064 Uiso 1 calc R .
C112 C -0.4423(4) 0.4079(4) 0.3756(3) 0.0715(12) Uani 1 d . .
H11B H -0.4122(4) 0.4701(4) 0.3847(3) 0.086 Uiso 1 calc R .
C113 C -0.5208(4) 0.3477(4) 0.4521(3) 0.0757(13) Uani 1 d . .
H11C H -0.5455(4) 0.3699(4) 0.5126(3) 0.091 Uiso 1 calc R .
C114 C -0.5635(4) 0.2546(4) 0.4406(3) 0.0723(12) Uani 1 d . .
H11D H -0.6158(4) 0.2131(4) 0.4938(3) 0.087 Uiso 1 calc R .
C115 C -0.5289(3) 0.2224(3) 0.3499(3) 0.0541(9) Uani 1 d . .
H11E H -0.5582(3) 0.1593(3) 0.3420(3) 0.065 Uiso 1 calc R .
C12 C -0.4197(3) 0.1053(2) 0.1707(2) 0.0371(7) Uani 1 d . .
C121 C -0.5038(3) 0.0607(3) 0.1298(3) 0.0467(8) Uani 1 d . .
H12A H -0.5567(3) 0.1058(3) 0.0889(3) 0.056 Uiso 1 calc R .
C122 C -0.5097(3) -0.0507(3) 0.1496(3) 0.0529(9) Uani 1 d . .
H12B H -0.5662(3) -0.0805(3) 0.1219(3) 0.063 Uiso 1 calc R .
C123 C -0.4319(3) -0.1173(3) 0.2103(3) 0.0517(9) Uani 1 d . .
H12C H -0.4361(3) -0.1922(3) 0.2243(3) 0.062 Uiso 1 calc R .
C124 C -0.3479(3) -0.0734(3) 0.2503(3) 0.0501(8) Uani 1 d . .
H12D H -0.2947(3) -0.1189(3) 0.2906(3) 0.060 Uiso 1 calc R .
C125 C -0.3413(3) 0.0363(3) 0.2316(2) 0.0435(8) Uani 1 d . .
H12E H -0.2843(3) 0.0650(3) 0.2597(2) 0.052 Uiso 1 calc R .
C13 C -0.2784(3) 0.3072(3) 0.0791(3) 0.0418(7) Uani 1 d . .
H13A H -0.2822(3) 0.3553(3) 0.0149(3) 0.050 Uiso 1 calc R .
C14 C -0.1678(3) 0.2848(3) 0.1137(3) 0.0418(7) Uani 1 d . .
O1 O -0.1513(2) 0.2150(2) 0.1973(2) 0.0474(5) Uani 1 d . .
C15 C -0.0605(3) 0.3455(4) 0.0512(3) 0.0702(12) Uani 1 d . .
H15A H 0.0050(9) 0.2949(4) 0.0384(18) 0.084 Uiso 1 calc R .
H15B H -0.0348(15) 0.3923(16) 0.0885(10) 0.084 Uiso 1 calc R .
H15C H -0.0830(8) 0.3882(17) -0.0134(9) 0.084 Uiso 1 calc R .
N2 N 0.0579(2) 0.0548(2) 0.1689(2) 0.0419(6) Uani 1 d . .
C16 C 0.0201(3) -0.0461(3) 0.1879(3) 0.0543(9) Uani 1 d . .
H16A H -0.0371(3) -0.0708(3) 0.2453(3) 0.065 Uiso 1 calc R .
C17 C 0.0627(4) -0.1142(4) 0.1258(4) 0.0707(12) Uani 1 d . .
H17A H 0.0353(4) -0.1843(4) 0.1416(4) 0.085 Uiso 1 calc R .
C18 C 0.1452(4) -0.0789(4) 0.0409(4) 0.0769(13) Uani 1 d . .
H18A H 0.1744(4) -0.1239(4) -0.0025(4) 0.092 Uiso 1 calc R .
C19 C 0.1844(4) 0.0243(4) 0.0206(3) 0.0704(12) Uani 1 d . .
H19A H 0.2411(4) 0.0502(4) -0.0368(3) 0.084 Uiso 1 calc R .
C20 C 0.1395(3) 0.0890(3) 0.0853(3) 0.0542(9) Uani 1 d . .
H20A H 0.1665(3) 0.1591(3) 0.0707(3) 0.065 Uiso 1 calc R .
Cl1 Cl -0.84411(11) 0.36769(11) -0.32755(15) 0.0616(4) Uani 0.903(4) d PD .
O2 O -0.8671(6) 0.4407(4) -0.4180(4) 0.153(2) Uani 0.903(4) d PD .
O3 O -0.8856(5) 0.2679(3) -0.3277(4) 0.139(2) Uani 1 d D .
O4 O -0.9036(6) 0.4083(5) -0.2440(4) 0.160(2) Uani 0.903(4) d PD .
O5 O -0.7200(4) 0.3557(4) -0.3192(4) 0.131(2) Uani 1 d D .
Cl1' Cl -0.8512(11) 0.3405(11) -0.2754(13) 0.0616(4) Uani 0.097(4) d PD .
O2' O -0.8593(35) 0.2809(26) -0.1765(15) 0.153(2) Uani 0.097(4) d PD .
O4' O -0.9075(30) 0.4368(22) -0.2977(32) 0.160(2) Uani 0.097(4) d PD .
C21 C 0.2100(6) 0.6019(5) 0.3370(4) 0.110(2) Uani 1 d . .
Cl2 Cl 0.2996(37) 0.7165(21) 0.3170(27) 0.146(11) Uani 0.33 d P .
Cl2' Cl 0.3194(34) 0.6811(17) 0.3455(22) 0.148(7) Uani 0.33 d P .
Cl2" Cl 0.2544(14) 0.7297(14) 0.3291(12) 0.110(4) Uani 0.33 d P .
Cl3 Cl 0.2833(12) 0.5352(13) 0.2489(13) 0.158(6) Uani 0.33 d P .
Cl3' Cl 0.2436(23) 0.5533(15) 0.2226(11) 0.104(5) Uani 0.33 d P .
Cl3" Cl 0.2347(26) 0.5782(19) 0.2239(19) 0.152(9) Uani 0.33 d P .

loop_
_atom_type_symbol
_atom_type_description
_atom_type_scat_dispersion_real
_atom_type_scat_dispersion_imag
_atom_type_scat_source
C C 0.0033 0.0016 'International Tables Vol C Tables 4.2.6.8 and 6.1.1.4'
H H 0.0000 0.0000 'International Tables Vol C Tables 4.2.6.8 and 6.1.1.4'
N N 0.0061 0.0033 'International Tables Vol C Tables 4.2.6.8 and 6.1.1.4'
O O 0.0106 0.0060 'International Tables Vol C Tables 4.2.6.8 and 6.1.1.4'
P P 0.1023 0.0942 'International Tables Vol C Tables 4.2.6.8 and 6.1.1.4'
Cl Cl 0.1484 0.1585 'International Tables Vol C Tables 4.2.6.8 and 6.1.1.4'
Pd Pd -0.9988 1.0072 'International Tables Vol C Tables 4.2.6.8 and 6.1.1.4'

loop_
_geom_angle_atom_site_label_1
_geom_angle_atom_site_label_2
_geom_angle_atom_site_label_3
_geom_angle
_geom_angle_site_symmetry_1
_geom_angle_site_symmetry_3
_geom_angle_publ_flag
C1 Pd1 N2 91.37(12) . . y
C1 Pd1 N1 82.21(12) . . y
N2 Pd1 N1 172.92(10) . . ?
C1 Pd1 O1 170.71(11) . . ?
N2 Pd1 O1 91.83(10) . . y
N1 Pd1 O1 94.96(10) . . y
C13 P1 C10 106.6(2) . . ?
C13 P1 C11 113.2(2) . . ?
C10 P1 C11 107.59(15) . . ?
C13 P1 C12 116.22(15) . . ?
C10 P1 C12 105.62(14) . . ?
C11 P1 C12 107.04(14) . . ?
C2 C1 C6 118.1(3) . . ?
C2 C1 Pd1 129.0(2) . . ?
C6 C1 Pd1 112.9(2) . . ?
C3 C2 C1 121.1(3) . . ?
C3 C2 H2A 119.4(2) . . ?
C1 C2 H2A 119.4(2) . . ?
C4 C3 C2 120.4(3) . . ?
C4 C3 H3A 119.8(2) . . ?
C2 C3 H3A 119.8(2) . . ?
C3 C4 C5 119.5(3) . . ?
C3 C4 H4A 120.2(2) . . ?
C5 C4 H4A 120.2(2) . . ?
C6 C5 C4 120.5(3) . . ?
C6 C5 H5A 119.8(2) . . ?
C4 C5 H5A 119.8(2) . . ?
C5 C6 C1 120.3(3) . . ?
C5 C6 C7 123.4(3) . . ?
C1 C6 C7 116.3(3) . . ?
C6 C7 N1 108.1(3) . . ?
C6 C7 H7A 110.1(2) . . ?
N1 C7 H7A 110.1(2) . . ?
C6 C7 H7B 110.1(2) . . ?
N1 C7 H7B 110.1(2) . . ?
H7A C7 H7B 108.4 . . ?
C8 N1 C9 108.6(3) . . ?
C8 N1 C7 109.6(3) . . ?
C9 N1 C7 109.0(3) . . ?
C8 N1 Pd1 114.2(2) . . ?
C9 N1 Pd1 109.2(2) . . ?
C7 N1 Pd1 106.1(2) . . ?
N1 C8 H8A 109.5(2) . . ?
N1 C8 H8B 109.5(2) . . ?
H8A C8 H8B 109.5 . . ?
N1 C8 H8C 109.5(2) . . ?
H8A C8 H8C 109.5 . . ?
H8B C8 H8C 109.5 . . ?
N1 C9 H9A 109.5(2) . . ?
N1 C9 H9B 109.5(2) . . ?
H9A C9 H9B 109.5 . . ?
N1 C9 H9C 109.5(2) . . ?
H9A C9 H9C 109.5 . . ?
H9B C9 H9C 109.5 . . ?
C101 C10 C105 119.0(3) . . ?
C101 C10 P1 121.1(3) . . ?
C105 C10 P1 119.9(3) . . ?
C102 C101 C10 120.3(4) . . ?
C102 C101 H10A 119.8(2) . . ?
C10 C101 H10A 119.8(2) . . ?
C103 C102 C101 120.5(4) . . ?
C103 C102 H10B 119.8(2) . . ?
C101 C102 H10B 119.8(2) . . ?
C102 C103 C104 119.9(4) . . ?
C102 C103 H10C 120.1(2) . . ?
C104 C103 H10C 120.1(2) . . ?
C105 C104 C103 120.1(4) . . ?
C105 C104 H10D 120.0(2) . . ?
C103 C104 H10D 120.0(2) . . ?
C104 C105 C10 120.3(4) . . ?
C104 C105 H10E 119.9(2) . . ?
C10 C105 H10E 119.9(2) . . ?
C115 C11 C111 119.3(3) . . ?
C115 C11 P1 122.0(3) . . ?
C111 C11 P1 118.6(3) . . ?
C112 C111 C11 119.9(4) . . ?
C112 C111 H11A 120.0(2) . . ?
C11 C111 H11A 120.0(2) . . ?
C113 C112 C111 120.3(4) . . ?
C113 C112 H11B 119.9(2) . . ?
C111 C112 H11B 119.9(2) . . ?
C112 C113 C114 120.5(4) . . ?
C112 C113 H11C 119.8(2) . . ?
C114 C113 H11C 119.8(3) . . ?
C113 C114 C115 119.9(4) . . ?
C113 C114 H11D 120.0(3) . . ?
C115 C114 H11D 120.0(2) . . ?
C11 C115 C114 120.1(3) . . ?
C11 C115 H11E 120.0(2) . . ?
C114 C115 H11E 120.0(2) . . ?
C121 C12 C125 118.9(3) . . ?
C121 C12 P1 121.1(2) . . ?
C125 C12 P1 120.0(2) . . ?
C122 C121 C12 120.3(3) . . ?
C122 C121 H12A 119.8(2) . . ?
C12 C121 H12A 119.8(2) . . ?
C123 C122 C121 119.8(3) . . ?
C123 C122 H12B 120.1(2) . . ?
C121 C122 H12B 120.1(2) . . ?
C124 C123 C122 120.0(3) . . ?
C124 C123 H12C 120.0(2) . . ?
C122 C123 H12C 120.0(2) . . ?
C125 C124 C123 120.8(3) . . ?
C125 C124 H12D 119.6(2) . . ?
C123 C124 H12D 119.6(2) . . ?
C124 C125 C12 120.2(3) . . ?
C124 C125 H12E 119.9(2) . . ?
C12 C125 H12E 119.9(2) . . ?
C14 C13 P1 123.9(3) . . y
C14 C13 H13A 118.1(2) . . ?
P1 C13 H13A 118.05(11) . . ?
O1 C14 C13 123.1(3) . . y
O1 C14 C15 118.1(3) . . y
C13 C14 C15 118.8(3) . . y
C14 O1 Pd1 133.6(2) . . y
C14 C15 H15A 109.5(2) . . ?
C14 C15 H15B 109.5(2) . . ?
H15A C15 H15B 109.5 . . ?
C14 C15 H15C 109.5(2) . . ?
H15A C15 H15C 109.5 . . ?
H15B C15 H15C 109.5 . . ?
C20 N2 C16 117.8(3) . . ?
C20 N2 Pd1 119.9(2) . . ?
C16 N2 Pd1 122.1(2) . . ?
N2 C16 C17 122.3(4) . . ?
N2 C16 H16A 118.8(2) . . ?
C17 C16 H16A 118.8(3) . . ?
C18 C17 C16 119.6(4) . . ?
C18 C17 H17A 120.2(3) . . ?
C16 C17 H17A 120.2(3) . . ?
C17 C18 C19 118.6(4) . . ?
C17 C18 H18A 120.7(3) . . ?
C19 C18 H18A 120.7(2) . . ?
C18 C19 C20 119.6(4) . . ?
C18 C19 H19A 120.2(2) . . ?
C20 C19 H19A 120.2(3) . . ?
N2 C20 C19 122.1(4) . . ?
N2 C20 H20A 118.9(2) . . ?
C19 C20 H20A 118.9(3) . . ?
Cl1' Cl1 O4' 83.7(20) . . ?
Cl1' Cl1 O3 77.0(10) . . ?
O4' Cl1 O3 123.5(19) . . ?
Cl1' Cl1 O5 84.4(11) . . ?
O4' Cl1 O5 121.5(19) . . ?
O3 Cl1 O5 108.8(3) . . ?
Cl1' Cl1 O2 159.4(11) . . ?
O4' Cl1 O2 77.0(19) . . ?
O3 Cl1 O2 107.9(3) . . ?
O5 Cl1 O2 111.7(4) . . ?
Cl1' Cl1 O4 53.0(10) . . ?
O4' Cl1 O4 31.1(18) . . ?
O3 Cl1 O4 112.6(4) . . ?
O5 Cl1 O4 107.8(4) . . ?
O2 Cl1 O4 108.0(3) . . ?
Cl1' Cl1 O2' 3.2(14) . . ?
O4' Cl1 O2' 86.8(17) . . ?
O3 Cl1 O2' 75.1(10) . . ?
O5 Cl1 O2' 82.8(11) . . ?
O2 Cl1 O2' 162.3(11) . . ?
O4 Cl1 O2' 56.1(10) . . ?
O4' O2 Cl1 46.5(7) . . ?
O4' O2 Cl1' 40.1(8) . . ?
Cl1 O2 Cl1' 6.9(4) . . ?
Cl1 O3 Cl1' 28.8(6) . . ?
Cl1 O3 O4' 26.0(9) . . ?
Cl1' O3 O4' 31.9(10) . . ?
Cl1' O4 O4' 86.7(20) . . ?
Cl1' O4 Cl1 29.2(8) . . ?
O4' O4 Cl1 57.9(18) . . ?
Cl1' O4 O2' 51.6(13) . . ?
O4' O4 O2' 137.6(22) . . ?
Cl1 O4 O2' 80.9(9) . . ?
Cl1 O5 Cl1' 27.6(6) . . ?
Cl1 Cl1' O4 97.8(14) . . ?
Cl1 Cl1' O2' 175.2(21) . . ?
O4 Cl1' O2' 87.0(19) . . ?
Cl1 Cl1' O4' 64.6(19) . . ?
O4 Cl1' O4' 33.6(18) . . ?
O2' Cl1' O4' 120.2(22) . . ?
Cl1 Cl1' O3 74.2(11) . . ?
O4 Cl1' O3 132.4(11) . . ?
O2' Cl1' O3 102.9(16) . . ?
O4' Cl1' O3 113.6(20) . . ?
Cl1 Cl1' O5 68.0(11) . . ?
O4 Cl1' O5 118.1(10) . . ?
O2' Cl1' O5 109.5(18) . . ?
O4' Cl1' O5 106.9(18) . . ?
O3 Cl1' O5 102.4(9) . . ?
Cl1 Cl1' O2 13.7(8) . . ?
O4 Cl1' O2 85.4(9) . . ?
O2' Cl1' O2 170.6(18) . . ?
O4' Cl1' O2 51.8(18) . . ?
O3 Cl1' O2 78.4(8) . . ?
O5 Cl1' O2 79.1(8) . . ?
Cl1' O2' O4 41.4(9) . . ?
Cl1' O2' Cl1 1.6(7) . . ?
O4 O2' Cl1 43.0(5) . . ?
Cl1 O4' O2 56.5(16) . . ?
Cl1 O4' Cl1' 31.7(8) . . ?
O2 O4' Cl1' 88.1(18) . . ?
Cl1 O4' O4 91.1(19) . . ?
O2 O4' O4 147.6(23) . . ?
Cl1' O4' O4 59.7(15) . . ?
Cl1 O4' O3 30.5(11) . . ?
O2 O4' O3 67.7(11) . . ?
Cl1' O4' O3 34.4(11) . . ?
O4 O4' O3 84.9(22) . . ?
Cl3" C21 Cl2' 108.0(15) . . ?
Cl3" C21 Cl3 27.2(15) . . ?
Cl2' C21 Cl3 101.3(15) . . ?
Cl3" C21 Cl2" 109.5(9) . . ?
Cl2' C21 Cl2" 31.7(13) . . ?
Cl3 C21 Cl2" 117.7(8) . . ?
Cl3" C21 Cl2 100.9(14) . . ?
Cl2' C21 Cl2 18.6(20) . . ?
Cl3 C21 Cl2 103.0(13) . . ?
Cl2" C21 Cl2 17.4(14) . . ?
Cl3" C21 Cl3' 9.4(17) . . ?
Cl2' C21 Cl3' 111.1(14) . . ?
Cl3 C21 Cl3' 19.7(10) . . ?
Cl2" C21 Cl3' 117.0(7) . . ?
Cl2 C21 Cl3' 106.7(12) . . ?
Cl2" Cl2 Cl2' 115.2(100) . . ?
Cl2" Cl2 C21 74.7(38) . . ?
Cl2' Cl2 C21 70.8(42) . . ?
Cl2 Cl2' Cl2" 31.2(60) . . ?
Cl2 Cl2' C21 90.6(53) . . ?
Cl2" Cl2' C21 76.3(19) . . ?
Cl2 Cl2" Cl2' 33.5(57) . . ?
Cl2 Cl2" C21 87.9(36) . . ?
Cl2' Cl2" C21 72.0(16) . . ?
Cl3' Cl3 Cl3" 22.8(25) . . ?
Cl3' Cl3 C21 87.5(19) . . ?
Cl3" Cl3 C21 69.6(21) . . ?
Cl3 Cl3' C21 72.7(17) . . ?
Cl3 Cl3" C21 83.2(28) . . ?

loop_
_geom_bond_atom_site_label_1
_geom_bond_atom_site_label_2
_geom_bond_distance
_geom_bond_site_symmetry_2
_geom_bond_publ_flag
Pd1 C1 1.974(3) . y
Pd1 N2 2.046(3) . y
Pd1 N1 2.074(3) . y
Pd1 O1 2.154(2) . y
P1 C13 1.732(3) . y
P1 C10 1.800(3) . ?
P1 C11 1.803(3) . ?
P1 C12 1.818(3) . ?
C1 C2 1.386(4) . ?
C1 C6 1.407(4) . ?
C2 C3 1.379(5) . ?
C2 H2A 0.93 . ?
C3 C4 1.374(5) . ?
C3 H3A 0.93 . ?
C4 C5 1.388(5) . ?
C4 H4A 0.93 . ?
C5 C6 1.378(5) . ?
C5 H5A 0.93 . ?
C6 C7 1.493(5) . ?
C7 N1 1.498(4) . ?
C7 H7A 0.97 . ?
C7 H7B 0.97 . ?
N1 C8 1.481(4) . ?
N1 C9 1.484(4) . ?
C8 H8A 0.96 . ?
C8 H8B 0.96 . ?
C8 H8C 0.96 . ?
C9 H9A 0.96 . ?
C9 H9B 0.96 . ?
C9 H9C 0.96 . ?
C10 C101 1.380(5) . ?
C10 C105 1.392(5) . ?
C101 C102 1.376(5) . ?
C101 H10A 0.93 . ?
C102 C103 1.370(6) . ?
C102 H10B 0.93 . ?
C103 C104 1.377(6) . ?
C103 H10C 0.93 . ?
C104 C105 1.377(5) . ?
C104 H10D 0.93 . ?
C105 H10E 0.93 . ?
C11 C115 1.378(5) . ?
C11 C111 1.388(5) . ?
C111 C112 1.378(5) . ?
C111 H11A 0.93 . ?
C112 C113 1.360(6) . ?
C112 H11B 0.93 . ?
C113 C114 1.369(6) . ?
C113 H11C 0.93 . ?
C114 C115 1.383(5) . ?
C114 H11D 0.93 . ?
C115 H11E 0.93 . ?
C12 C121 1.384(4) . ?
C12 C125 1.392(4) . ?
C121 C122 1.383(5) . ?
C121 H12A 0.93 . ?
C122 C123 1.373(5) . ?
C122 H12B 0.93 . ?
C123 C124 1.369(5) . ?
C123 H12C 0.93 . ?
C124 C125 1.364(5) . ?
C124 H12D 0.93 . ?
C125 H12E 0.93 . ?
C13 C14 1.366(4) . y
C13 H13A 0.93 . ?
C14 O1 1.275(4) . y
C14 C15 1.500(5) . y
C15 H15A 0.96 . ?
C15 H15B 0.96 . ?
C15 H15C 0.96 . ?
N2 C20 1.339(4) . ?
N2 C16 1.338(4) . ?
C16 C17 1.370(5) . ?
C16 H16A 0.93 . ?
C17 C18 1.358(6) . ?
C17 H17A 0.93 . ?
C18 C19 1.369(6) . ?
C18 H18A 0.93 . ?
C19 C20 1.368(5) . ?
C19 H19A 0.93 . ?
C20 H20A 0.93 . ?
Cl1 Cl1' 0.70(2) . ?
Cl1 O4' 1.20(2) . ?
Cl1 O3 1.391(4) . ?
Cl1 O5 1.397(4) . ?
Cl1 O2 1.378(4) . ?
Cl1 O4 1.415(5) . ?
Cl1 O2' 2.05(2) . ?
O2 O4' 1.61(4) . ?
O2 Cl1' 2.05(2) . ?
O3 Cl1' 1.409(13) . ?
O3 O4' 2.28(3) . ?
O4 Cl1' 1.140(13) . ?
O4 O4' 0.73(4) . ?
O4 O2' 1.72(3) . ?
O5 Cl1' 1.500(13) . ?
Cl1' O2' 1.35(2) . ?
Cl1' O4' 1.32(2) . ?
C21 Cl3" 1.61(2) . ?
C21 Cl2' 1.68(2) . ?
C21 Cl3 1.709(15) . ?
C21 Cl2" 1.72(2) . ?
C21 Cl2 1.78(2) . ?
C21 Cl3' 1.788(14) . ?
Cl2 Cl2" 0.53(4) . ?
Cl2 Cl2' 0.57(6) . ?
Cl2' Cl2" 0.93(4) . ?
Cl3 Cl3' 0.60(3) . ?
Cl3 Cl3" 0.79(4) . ?

loop_
_geom_torsion_atom_site_label_1
_geom_torsion_atom_site_label_2
_geom_torsion_atom_site_label_3
_geom_torsion_atom_site_label_4
_geom_torsion
_geom_torsion_site_symmetry_1
_geom_torsion_site_symmetry_2
_geom_torsion_site_symmetry_3
_geom_torsion_site_symmetry_4
_geom_torsion_publ_flag
N2 Pd1 C1 C2 13.5(3) . . . . ?
N1 Pd1 C1 C2 -163.5(3) . . . . ?
O1 Pd1 C1 C2 123.7(6) . . . . ?
N2 Pd1 C1 C6 -164.8(2) . . . . ?
N1 Pd1 C1 C6 18.2(2) . . . . ?
O1 Pd1 C1 C6 -54.6(8) . . . . ?
C6 C1 C2 C3 0.5(5) . . . . ?
Pd1 C1 C2 C3 -177.7(3) . . . . ?
C1 C2 C3 C4 -0.6(5) . . . . ?
C2 C3 C4 C5 0.3(6) . . . . ?
C3 C4 C5 C6 -0.1(6) . . . . ?
C4 C5 C6 C1 0.1(5) . . . . ?
C4 C5 C6 C7 177.8(3) . . . . ?
C2 C1 C6 C5 -0.3(5) . . . . ?
Pd1 C1 C6 C5 178.2(3) . . . . ?
C2 C1 C6 C7 -178.2(3) . . . . ?
Pd1 C1 C6 C7 0.3(4) . . . . ?
C5 C6 C7 N1 154.8(3) . . . . ?
C1 C6 C7 N1 -27.4(4) . . . . ?
C6 C7 N1 C8 163.0(3) . . . . ?
C6 C7 N1 C9 -78.3(3) . . . . ?
C6 C7 N1 Pd1 39.2(3) . . . . ?
C1 Pd1 N1 C8 -152.9(2) . . . . ?
N2 Pd1 N1 C8 -178.0(8) . . . . ?
O1 Pd1 N1 C8 18.2(2) . . . . ?
C1 Pd1 N1 C9 85.2(2) . . . . ?
N2 Pd1 N1 C9 60.2(9) . . . . ?
O1 Pd1 N1 C9 -103.7(2) . . . . ?
C1 Pd1 N1 C7 -32.1(2) . . . . ?
N2 Pd1 N1 C7 -57.2(9) . . . . ?
O1 Pd1 N1 C7 139.0(2) . . . . ?
C13 P1 C10 C101 -139.0(3) . . . . ?
C11 P1 C10 C101 -17.2(3) . . . . ?
C12 P1 C10 C101 96.8(3) . . . . ?
C13 P1 C10 C105 43.4(3) . . . . ?
C11 P1 C10 C105 165.1(3) . . . . ?
C12 P1 C10 C105 -80.8(3) . . . . ?
C105 C10 C101 C102 0.7(5) . . . . ?
P1 C10 C101 C102 -177.0(3) . . . . ?
C10 C101 C102 C103 0.3(6) . . . . ?
C101 C102 C103 C104 -1.2(6) . . . . ?
C102 C103 C104 C105 1.0(6) . . . . ?
C103 C104 C105 C10 0.0(6) . . . . ?
C101 C10 C105 C104 -0.8(5) . . . . ?
P1 C10 C105 C104 176.9(3) . . . . ?
C13 P1 C11 C115 -159.2(3) . . . . ?
C10 P1 C11 C115 83.3(3) . . . . ?
C12 P1 C11 C115 -29.8(3) . . . . ?
C13 P1 C11 C111 25.0(3) . . . . ?
C10 P1 C11 C111 -92.5(3) . . . . ?
C12 P1 C11 C111 154.3(3) . . . . ?
C115 C11 C111 C112 -0.5(6) . . . . ?
P1 C11 C111 C112 175.5(3) . . . . ?
C11 C111 C112 C113 -0.6(7) . . . . ?
C111 C112 C113 C114 1.5(8) . . . . ?
C112 C113 C114 C115 -1.3(8) . . . . ?
C111 C11 C115 C114 0.6(6) . . . . ?
P1 C11 C115 C114 -175.2(3) . . . . ?
C113 C114 C115 C11 0.3(7) . . . . ?
C13 P1 C12 C121 -116.6(3) . . . . ?
C10 P1 C12 C121 1.4(3) . . . . ?
C11 P1 C12 C121 115.8(3) . . . . ?
C13 P1 C12 C125 64.5(3) . . . . ?
C10 P1 C12 C125 -177.6(3) . . . . ?
C11 P1 C12 C125 -63.1(3) . . . . ?
C125 C12 C121 C122 0.1(5) . . . . ?
P1 C12 C121 C122 -178.8(3) . . . . ?
C12 C121 C122 C123 0.2(5) . . . . ?
C121 C122 C123 C124 -0.6(5) . . . . ?
C122 C123 C124 C125 0.8(6) . . . . ?
C123 C124 C125 C12 -0.5(5) . . . . ?
C121 C12 C125 C124 0.1(5) . . . . ?
P1 C12 C125 C124 179.0(3) . . . . ?
C10 P1 C13 C14 178.4(3) . . . . ?
C11 P1 C13 C14 60.3(3) . . . . ?
C12 P1 C13 C14 -64.2(3) . . . . ?
P1 C13 C14 O1 4.7(5) . . . . ?
P1 C13 C14 C15 -174.9(3) . . . . ?
C13 C14 O1 Pd1 174.8(2) . . . . ?
C15 C14 O1 Pd1 -5.6(5) . . . . ?
C1 Pd1 O1 C14 173.7(6) . . . . ?
N2 Pd1 O1 C14 -76.2(3) . . . . ?
N1 Pd1 O1 C14 101.8(3) . . . . ?
C1 Pd1 N2 C20 -92.4(3) . . . . ?
N1 Pd1 N2 C20 -67.6(9) . . . . ?
O1 Pd1 N2 C20 96.3(3) . . . . ?
C1 Pd1 N2 C16 81.6(3) . . . . ?
N1 Pd1 N2 C16 106.4(8) . . . . ?
O1 Pd1 N2 C16 -89.7(3) . . . . ?
C20 N2 C16 C17 0.6(5) . . . . ?
Pd1 N2 C16 C17 -173.5(3) . . . . ?
N2 C16 C17 C18 -0.8(7) . . . . ?
C16 C17 C18 C19 0.6(7) . . . . ?
C17 C18 C19 C20 -0.3(7) . . . . ?
C16 N2 C20 C19 -0.3(5) . . . . ?
Pd1 N2 C20 C19 174.0(3) . . . . ?
C18 C19 C20 N2 0.2(6) . . . . ?
Cl1' Cl1 O2 O4' 20.6(36) . . . . ?
O4' Cl1 O2 O4' 0.0 . . . . ?
O3 Cl1 O2 O4' 121.4(19) . . . . ?
O5 Cl1 O2 O4' -119.0(19) . . . . ?
O4 Cl1 O2 O4' -0.6(21) . . . . ?
O2' Cl1 O2 O4' 24.4(38) . . . . ?
Cl1' Cl1 O2 Cl1' 0.000(3) . . . . ?
O4' Cl1 O2 Cl1' -20.6(36) . . . . ?
O3 Cl1 O2 Cl1' 100.8(30) . . . . ?
O5 Cl1 O2 Cl1' -139.6(30) . . . . ?
O4 Cl1 O2 Cl1' -21.2(30) . . . . ?
O2' Cl1 O2 Cl1' 3.8(42) . . . . ?
Cl1' Cl1 O3 Cl1' 0.0 . . . . ?
O4' Cl1 O3 Cl1' -73.2(24) . . . . ?
O5 Cl1 O3 Cl1' 79.4(11) . . . . ?
O2 Cl1 O3 Cl1' -159.2(12) . . . . ?
O4 Cl1 O3 Cl1' -40.0(11) . . . . ?
O2' Cl1 O3 Cl1' 2.6(15) . . . . ?
Cl1' Cl1 O3 O4' 73.2(24) . . . . ?
O4' Cl1 O3 O4' 0.000(2) . . . . ?
O5 Cl1 O3 O4' 152.6(23) . . . . ?
O2 Cl1 O3 O4' -86.0(22) . . . . ?
O4 Cl1 O3 O4' 33.2(22) . . . . ?
O2' Cl1 O3 O4' 75.8(21) . . . . ?
Cl1' Cl1 O4 Cl1' 0.0 . . . . ?
O4' Cl1 O4 Cl1' 169.6(41) . . . . ?
O3 Cl1 O4 Cl1' 51.7(13) . . . . ?
O5 Cl1 O4 Cl1' -68.3(13) . . . . ?
O2 Cl1 O4 Cl1' 170.8(13) . . . . ?
O2' Cl1 O4 Cl1' -0.3(18) . . . . ?
Cl1' Cl1 O4 O4' -169.6(41) . . . . ?
O4' Cl1 O4 O4' 0.000(1) . . . . ?
O3 Cl1 O4 O4' -117.9(38) . . . . ?
O5 Cl1 O4 O4' 122.1(37) . . . . ?
O2 Cl1 O4 O4' 1.2(39) . . . . ?
O2' Cl1 O4 O4' -169.9(41) . . . . ?
Cl1' Cl1 O4 O2' 0.3(18) . . . . ?
O4' Cl1 O4 O2' 169.9(41) . . . . ?
O3 Cl1 O4 O2' 52.0(13) . . . . ?
O5 Cl1 O4 O2' -68.0(13) . . . . ?
O2 Cl1 O4 O2' 171.1(13) . . . . ?
O2' Cl1 O4 O2' 0.0 . . . . ?
Cl1' Cl1 O5 Cl1' 0.000(1) . . . . ?
O4' Cl1 O5 Cl1' 79.0(23) . . . . ?
O3 Cl1 O5 Cl1' -74.2(10) . . . . ?
O2 Cl1 O5 Cl1' 166.7(11) . . . . ?
O4 Cl1 O5 Cl1' 48.2(10) . . . . ?
O2' Cl1 O5 Cl1' -2.7(14) . . . . ?
O4' Cl1 Cl1' O4 -5.4(21) . . . . ?
O3 Cl1 Cl1' O4 -131.9(10) . . . . ?
O5 Cl1 Cl1' O4 117.2(9) . . . . ?
O2 Cl1 Cl1' O4 -25.5(35) . . . . ?
O4 Cl1 Cl1' O4 0.0 . . . . ?
O2' Cl1 Cl1' O4 176.0(264) . . . . ?
O4' Cl1 Cl1' O2' 178.6(1000) . . . . ?
O3 Cl1 Cl1' O2' 52.1(258) . . . . ?
O5 Cl1 Cl1' O2' -58.8(258) . . . . ?
O2 Cl1 Cl1' O2' 158.4(242) . . . . ?
O4 Cl1 Cl1' O2' -176.0(264) . . . . ?
O2' Cl1 Cl1' O2' 0.000(10) . . . . ?
O4' Cl1 Cl1' O4' 0.0 . . . . ?
O3 Cl1 Cl1' O4' -126.6(19) . . . . ?
O5 Cl1 Cl1' O4' 122.6(19) . . . . ?
O2 Cl1 Cl1' O4' -20.2(35) . . . . ?
O4 Cl1 Cl1' O4' 5.4(21) . . . . ?
O2' Cl1 Cl1' O4' -178.6(1000) . . . . ?
O4' Cl1 Cl1' O3 126.6(19) . . . . ?
O3 Cl1 Cl1' O3 0.0 . . . . ?
O5 Cl1 Cl1' O3 -110.8(4) . . . . ?
O2 Cl1 Cl1' O3 106.4(28) . . . . ?
O4 Cl1 Cl1' O3 131.9(10) . . . . ?
O2' Cl1 Cl1' O3 -52.1(258) . . . . ?
O4' Cl1 Cl1' O5 -122.6(19) . . . . ?
O3 Cl1 Cl1' O5 110.8(4) . . . . ?
O5 Cl1 Cl1' O5 0.0 . . . . ?
O2 Cl1 Cl1' O5 -142.8(28) . . . . ?
O4 Cl1 Cl1' O5 -117.2(9) . . . . ?
O2' Cl1 Cl1' O5 58.8(259) . . . . ?
O4' Cl1 Cl1' O2 20.2(35) . . . . ?
O3 Cl1 Cl1' O2 -106.4(28) . . . . ?
O5 Cl1 Cl1' O2 142.8(28) . . . . ?
O2 Cl1 Cl1' O2 0.000(1) . . . . ?
O4 Cl1 Cl1' O2 25.5(35) . . . . ?
O2' Cl1 Cl1' O2 -158.4(242) . . . . ?
O4' O4 Cl1' Cl1 8.8(35) . . . . ?
Cl1 O4 Cl1' Cl1 0.0 . . . . ?
O2' O4 Cl1' Cl1 -179.7(22) . . . . ?
O4' O4 Cl1' O2' -171.5(37) . . . . ?
Cl1 O4 Cl1' O2' 179.7(22) . . . . ?
O2' O4 Cl1' O2' 0.000(1) . . . . ?
O4' O4 Cl1' O4' 0.000(1) . . . . ?
Cl1 O4 Cl1' O4' -8.8(35) . . . . ?
O2' O4 Cl1' O4' 171.5(37) . . . . ?
O4' O4 Cl1' O3 -66.8(39) . . . . ?
Cl1 O4 Cl1' O3 -75.6(19) . . . . ?
O2' O4 Cl1' O3 104.7(24) . . . . ?
O4' O4 Cl1' O5 78.0(34) . . . . ?
Cl1 O4 Cl1' O5 69.2(14) . . . . ?
O2' O4 Cl1' O5 -110.5(21) . . . . ?
O4' O4 Cl1' O2 2.9(33) . . . . ?
Cl1 O4 Cl1' O2 -5.9(9) . . . . ?
O2' O4 Cl1' O2 174.4(17) . . . . ?
Cl1 O3 Cl1' Cl1 0.0 . . . . ?
O4' O3 Cl1' Cl1 -52.4(20) . . . . ?
Cl1 O3 Cl1' O4 86.1(20) . . . . ?
O4' O3 Cl1' O4 33.7(23) . . . . ?
Cl1 O3 Cl1' O2' -176.1(23) . . . . ?
O4' O3 Cl1' O2' 131.5(26) . . . . ?
Cl1 O3 Cl1' O4' 52.4(20) . . . . ?
O4' O3 Cl1' O4' 0.0 . . . . ?
Cl1 O3 Cl1' O5 -62.5(10) . . . . ?
O4' O3 Cl1' O5 -114.9(23) . . . . ?
Cl1 O3 Cl1' O2 13.5(8) . . . . ?
O4' O3 Cl1' O2 -38.9(20) . . . . ?
Cl1 O5 Cl1' Cl1 0.000(1) . . . . ?
Cl1 O5 Cl1' O4 -87.1(16) . . . . ?
Cl1 O5 Cl1' O2' 175.6(22) . . . . ?
Cl1 O5 Cl1' O4' -52.7(20) . . . . ?
Cl1 O5 Cl1' O3 67.0(10) . . . . ?
Cl1 O5 Cl1' O2 -8.4(7) . . . . ?
O4' O2 Cl1' Cl1 -156.7(40) . . . . ?
Cl1 O2 Cl1' Cl1 0.000(2) . . . . ?
O4' O2 Cl1' O4 -2.0(23) . . . . ?
Cl1 O2 Cl1' O4 154.6(35) . . . . ?
O4' O2 Cl1' O2' 34.1(102) . . . . ?
Cl1 O2 Cl1' O2' -169.2(118) . . . . ?
O4' O2 Cl1' O4' 0.000(1) . . . . ?
Cl1 O2 Cl1' O4' 156.7(40) . . . . ?
O4' O2 Cl1' O3 132.9(23) . . . . ?
Cl1 O2 Cl1' O3 -70.4(29) . . . . ?
O4' O2 Cl1' O5 -121.8(23) . . . . ?
Cl1 O2 Cl1' O5 34.8(27) . . . . ?
Cl1 Cl1' O2' O4 176.0(262) . . . . ?
O4 Cl1' O2' O4 0.000(1) . . . . ?
O4' Cl1' O2' O4 -5.4(24) . . . . ?
O3 Cl1' O2' O4 -132.9(12) . . . . ?
O5 Cl1' O2' O4 118.8(12) . . . . ?
O2 Cl1' O2' O4 -36.1(99) . . . . ?
Cl1 Cl1' O2' Cl1 0.000(3) . . . . ?
O4 Cl1' O2' Cl1 -176.0(262) . . . . ?
O4' Cl1' O2' Cl1 178.6(1000) . . . . ?
O3 Cl1' O2' Cl1 51.1(254) . . . . ?
O5 Cl1' O2' Cl1 -57.2(254) . . . . ?
O2 Cl1' O2' Cl1 147.9(344) . . . . ?
Cl1' O4 O2' Cl1' 0.000(1) . . . . ?
O4' O4 O2' Cl1' 12.6(53) . . . . ?
Cl1 O4 O2' Cl1' -0.2(11) . . . . ?
Cl1' O4 O2' Cl1 0.2(11) . . . . ?
O4' O4 O2' Cl1 12.8(50) . . . . ?
Cl1 O4 O2' Cl1 0.0 . . . . ?
Cl1' Cl1 O2' Cl1' 0.00(3) . . . . ?
O4' Cl1 O2' Cl1' -1.4(259) . . . . ?
O3 Cl1 O2' Cl1' -127.3(260) . . . . ?
O5 Cl1 O2' Cl1' 120.9(259) . . . . ?
O2 Cl1 O2' Cl1' -25.2(279) . . . . ?
O4 Cl1 O2' Cl1' 3.8(254) . . . . ?
Cl1' Cl1 O2' O4 -3.8(254) . . . . ?
O4' Cl1 O2' O4 -5.2(21) . . . . ?
O3 Cl1 O2' O4 -131.2(11) . . . . ?
O5 Cl1 O2' O4 117.1(9) . . . . ?
O2 Cl1 O2' O4 -29.0(38) . . . . ?
O4 Cl1 O2' O4 0.000(1) . . . . ?
Cl1' Cl1 O4' O2 -172.8(13) . . . . ?
O3 Cl1 O4' O2 -103.0(13) . . . . ?
O5 Cl1 O4' O2 107.7(12) . . . . ?
O2 Cl1 O4' O2 0.000(1) . . . . ?
O4 Cl1 O4' O2 178.8(38) . . . . ?
O2' Cl1 O4' O2 -172.8(12) . . . . ?
Cl1' Cl1 O4' Cl1' 0.000(3) . . . . ?
O3 Cl1 O4' Cl1' 69.8(17) . . . . ?
O5 Cl1 O4' Cl1' -79.5(16) . . . . ?
O2 Cl1 O4' Cl1' 172.8(13) . . . . ?
O4 Cl1 O4' Cl1' -8.3(33) . . . . ?
O2' Cl1 O4' Cl1' 0.1(14) . . . . ?
Cl1' Cl1 O4' O4 8.3(33) . . . . ?
O3 Cl1 O4' O4 78.1(38) . . . . ?
O5 Cl1 O4' O4 -71.1(38) . . . . ?
O2 Cl1 O4' O4 -178.8(38) . . . . ?
O4 Cl1 O4' O4 0.000(1) . . . . ?
O2' Cl1 O4' O4 8.4(34) . . . . ?
Cl1' Cl1 O4' O3 -69.8(17) . . . . ?
O3 Cl1 O4' O3 0.000(1) . . . . ?
O5 Cl1 O4' O3 -149.3(23) . . . . ?
O2 Cl1 O4' O3 103.0(13) . . . . ?
O4 Cl1 O4' O3 -78.1(38) . . . . ?
O2' Cl1 O4' O3 -69.7(16) . . . . ?
Cl1 O2 O4' Cl1 0.0 . . . . ?
Cl1' O2 O4' Cl1 3.8(7) . . . . ?
Cl1 O2 O4' Cl1' -3.8(7) . . . . ?
Cl1' O2 O4' Cl1' 0.000(1) . . . . ?
Cl1 O2 O4' O4 2.2(71) . . . . ?
Cl1' O2 O4' O4 5.9(68) . . . . ?
Cl1 O2 O4' O3 -32.4(9) . . . . ?
Cl1' O2 O4' O3 -28.6(14) . . . . ?
Cl1 Cl1' O4' Cl1 0.0 . . . . ?
O4 Cl1' O4' Cl1 170.3(38) . . . . ?
O2' Cl1' O4' Cl1 -179.9(25) . . . . ?
O3 Cl1' O4' Cl1 -57.5(17) . . . . ?
O5 Cl1' O4' Cl1 54.7(15) . . . . ?
O2 Cl1' O4' Cl1 -6.0(11) . . . . ?
Cl1 Cl1' O4' O2 6.0(11) . . . . ?
O4 Cl1' O4' O2 176.3(42) . . . . ?
O2' Cl1' O4' O2 -173.9(21) . . . . ?
O3 Cl1' O4' O2 -51.5(21) . . . . ?
O5 Cl1' O4' O2 60.7(19) . . . . ?
O2 Cl1' O4' O2 0.0 . . . . ?
Cl1 Cl1' O4' O4 -170.3(38) . . . . ?
O4 Cl1' O4' O4 0.000(1) . . . . ?
O2' Cl1' O4' O4 9.8(43) . . . . ?
O3 Cl1' O4' O4 132.2(27) . . . . ?
O5 Cl1' O4' O4 -115.6(28) . . . . ?
O2 Cl1' O4' O4 -176.3(42) . . . . ?
Cl1 Cl1' O4' O3 57.5(17) . . . . ?
O4 Cl1' O4' O3 -132.2(27) . . . . ?
O2' Cl1' O4' O3 -122.4(27) . . . . ?
O3 Cl1' O4' O3 0.000(1) . . . . ?
O5 Cl1' O4' O3 112.2(19) . . . . ?
O2 Cl1' O4' O3 51.5(21) . . . . ?
Cl1' O4 O4' Cl1 -5.1(20) . . . . ?
Cl1 O4 O4' Cl1 0.0 . . . . ?
O2' O4 O4' Cl1 -14.9(59) . . . . ?
Cl1' O4 O4' O2 -6.9(78) . . . . ?
Cl1 O4 O4' O2 -1.8(59) . . . . ?
O2' O4 O4' O2 -16.7(116) . . . . ?
Cl1' O4 O4' Cl1' 0.000(1) . . . . ?
Cl1 O4 O4' Cl1' 5.1(20) . . . . ?
O2' O4 O4' Cl1' -9.9(42) . . . . ?
Cl1' O4 O4' O3 24.9(9) . . . . ?
Cl1 O4 O4' O3 30.0(14) . . . . ?
O2' O4 O4' O3 15.0(47) . . . . ?
Cl1 O3 O4' Cl1 0.000(2) . . . . ?
Cl1' O3 O4' Cl1 60.8(19) . . . . ?
Cl1 O3 O4' O2 61.5(19) . . . . ?
Cl1' O3 O4' O2 122.3(25) . . . . ?
Cl1 O3 O4' Cl1' -60.8(19) . . . . ?
Cl1' O3 O4' Cl1' 0.000(1) . . . . ?
Cl1 O3 O4' O4 -100.8(36) . . . . ?
Cl1' O3 O4' O4 -40.0(23) . . . . ?
Cl3" C21 Cl2 Cl2" 121.2(52) . . . . ?
Cl2' C21 Cl2 Cl2" -124.3(101) . . . . ?
Cl3 C21 Cl2 Cl2" 148.9(50) . . . . ?
Cl2" C21 Cl2 Cl2" 0.000(3) . . . . ?
Cl3' C21 Cl2 Cl2" 128.9(50) . . . . ?
Cl3" C21 Cl2 Cl2' -114.5(74) . . . . ?
Cl2' C21 Cl2 Cl2' 0.000(5) . . . . ?
Cl3 C21 Cl2 Cl2' -86.7(74) . . . . ?
Cl2" C21 Cl2 Cl2' 124.3(101) . . . . ?
Cl3' C21 Cl2 Cl2' -106.8(73) . . . . ?
Cl2" Cl2 Cl2' Cl2" 0.000(2) . . . . ?
C21 Cl2 Cl2' Cl2" -61.7(62) . . . . ?
Cl2" Cl2 Cl2' C21 61.7(62) . . . . ?
C21 Cl2 Cl2' C21 0.000(1) . . . . ?
Cl3" C21 Cl2' Cl2 70.0(77) . . . . ?
Cl3 C21 Cl2' Cl2 97.3(74) . . . . ?
Cl2" C21 Cl2' Cl2 -28.0(57) . . . . ?
Cl2 C21 Cl2' Cl2 0.000(5) . . . . ?
Cl3' C21 Cl2' Cl2 79.4(76) . . . . ?
Cl3" C21 Cl2' Cl2" 98.0(26) . . . . ?
Cl3 C21 Cl2' Cl2" 125.3(22) . . . . ?
Cl2" C21 Cl2' Cl2" 0.000(3) . . . . ?
Cl2 C21 Cl2' Cl2" 28.0(57) . . . . ?
Cl3' C21 Cl2' Cl2" 107.5(25) . . . . ?
Cl2' Cl2 Cl2" Cl2' 0.000(3) . . . . ?
C21 Cl2 Cl2" Cl2' 59.6(63) . . . . ?
Cl2' Cl2 Cl2" C21 -59.6(63) . . . . ?
C21 Cl2 Cl2" C21 0.0 . . . . ?
Cl2 Cl2' Cl2" Cl2 0.000(4) . . . . ?
C21 Cl2' Cl2" Cl2 -115.0(74) . . . . ?
Cl2 Cl2' Cl2" C21 115.0(74) . . . . ?
C21 Cl2' Cl2" C21 0.0 . . . . ?
Cl3" C21 Cl2" Cl2 -63.0(55) . . . . ?
Cl2' C21 Cl2" Cl2 30.1(61) . . . . ?
Cl3 C21 Cl2" Cl2 -34.6(56) . . . . ?
Cl2 C21 Cl2" Cl2 0.000(3) . . . . ?
Cl3' C21 Cl2" Cl2 -56.8(56) . . . . ?
Cl3" C21 Cl2" Cl2' -93.1(27) . . . . ?
Cl2' C21 Cl2" Cl2' 0.000(2) . . . . ?
Cl3 C21 Cl2" Cl2' -64.6(25) . . . . ?
Cl2 C21 Cl2" Cl2' -30.1(60) . . . . ?
Cl3' C21 Cl2" Cl2' -86.9(26) . . . . ?
Cl3" C21 Cl3 Cl3' -14.5(22) . . . . ?
Cl2' C21 Cl3 Cl3' -122.1(21) . . . . ?
Cl2" C21 Cl3 Cl3' -93.1(21) . . . . ?
Cl2 C21 Cl3 Cl3' -103.1(23) . . . . ?
Cl3' C21 Cl3 Cl3' 0.000(6) . . . . ?
Cl3" C21 Cl3 Cl3" 0.000(6) . . . . ?
Cl2' C21 Cl3 Cl3" -107.6(26) . . . . ?
Cl2" C21 Cl3 Cl3" -78.6(26) . . . . ?
Cl2 C21 Cl3 Cl3" -88.6(28) . . . . ?
Cl3' C21 Cl3 Cl3" 14.5(22) . . . . ?
Cl3" Cl3 Cl3' C21 -37.3(51) . . . . ?
C21 Cl3 Cl3' C21 0.000(2) . . . . ?
Cl3" C21 Cl3' Cl3 135.5(103) . . . . ?
Cl2' C21 Cl3' Cl3 63.0(23) . . . . ?
Cl3 C21 Cl3' Cl3 0.000(7) . . . . ?
Cl2" C21 Cl3' Cl3 97.2(21) . . . . ?
Cl2 C21 Cl3' Cl3 82.1(24) . . . . ?
Cl3' Cl3 Cl3" C21 139.8(54) . . . . ?
C21 Cl3 Cl3" C21 0.000(3) . . . . ?
Cl2' C21 Cl3" Cl3 79.5(27) . . . . ?
Cl3 C21 Cl3" Cl3 0.000(5) . . . . ?
Cl2" C21 Cl3" Cl3 113.0(24) . . . . ?
Cl2 C21 Cl3" Cl3 97.3(27) . . . . ?
Cl3' C21 Cl3" Cl3 -31.1(89) . . . . ?
